data_2009307
loop_
_publ_author_name
'G\"orbitz, Carl Henrik'

_publ_section_title
;
 <small>L</small>-Alanyl-<small>L</small>-phenylalanine--2-propanol
 (1/2) (\a-form),
 <small>L</small>-valyl-<small>L</small>-phenylalanine--2-propanol
 (1/1) and
 <small>L</small>-leucyl-<small>L</small>-phenylalanine--2-propanol
 (1/1) (\b-form)
;
_journal_issue 12
_journal_name_full 'Acta Crystallographica Section C'
_journal_page_first 2171
_journal_page_last 2177
_journal_paper_doi 10.1107/S0108270199011415
_journal_volume 55
_journal_year 1999
_chemical_formula_iupac 'C12 H16 N2 O3 , 2C3 H8 O'
_chemical_formula_sum 'C18 H32 N2 O5'
_chemical_formula_weight 356.46
_chemical_name_systematic
;
 L-alanyl-L-phenylalanine--2-propanol solvate (1/2)
;
_space_group_IT_number 19
_symmetry_cell_setting orthorhombic
_symmetry_space_group_name_Hall 'P 2ac 2ab'
_symmetry_space_group_name_H-M 'P 21 21 21'
_audit_creation_method SHELXL-97
_cell_angle_alpha 90.00
_cell_angle_beta 90.00
_cell_angle_gamma 90.00
_cell_formula_units_Z 4
_cell_length_a 5.4835(4)
_cell_length_b 12.3418(8)
_cell_length_c 29.4245(19)
_cell_measurement_reflns_used 4425
_cell_measurement_temperature 150(2)
_cell_measurement_theta_max 25
_cell_measurement_theta_min 2
_cell_volume 1991.3(2)
_computing_cell_refinement 'SAINT (Siemens, 1995)'
_computing_data_collection 'SMART (Siemens, 1995)'
_computing_data_reduction SAINT
_computing_molecular_graphics SHELXTL
_computing_publication_material SHELXTL
_computing_structure_refinement SHELXTL
_computing_structure_solution 'SHELXTL (Sheldrick, 1997b)'
_diffrn_ambient_temperature 150(2)
_diffrn_detector_area_resol_mean 8.3
_diffrn_measured_fraction_theta_full 0.996
_diffrn_measured_fraction_theta_max 0.996
_diffrn_measurement_device_type 'Siemens SMART CCD'
_diffrn_measurement_method 'Sets of exposures each taken over 0.2\% \w rotation'
_diffrn_radiation_monochromator graphite
_diffrn_radiation_source 'fine-focus sealed tube'
_diffrn_radiation_type MoK\a
_diffrn_radiation_wavelength 0.71073
_diffrn_reflns_av_R_equivalents 0.072
_diffrn_reflns_av_sigmaI/netI 0.085
_diffrn_reflns_limit_h_max 6
_diffrn_reflns_limit_h_min -6
_diffrn_reflns_limit_k_max 14
_diffrn_reflns_limit_k_min -14
_diffrn_reflns_limit_l_max 30
_diffrn_reflns_limit_l_min -35
_diffrn_reflns_number 10243
_diffrn_reflns_theta_full 25.03
_diffrn_reflns_theta_max 25.03
_diffrn_reflns_theta_min 1.79
_diffrn_standards_decay_% none
_exptl_absorpt_coefficient_mu 0.086
_exptl_absorpt_correction_T_max 0.997
_exptl_absorpt_correction_T_min 0.981
_exptl_absorpt_correction_type empirical
_exptl_absorpt_process_details 'SADABS (Sheldrick, 1996)'
_exptl_crystal_colour colourless
_exptl_crystal_density_diffrn 1.189
_exptl_crystal_density_method 'not measured'
_exptl_crystal_description block
_exptl_crystal_F_000 776
_exptl_crystal_size_max 0.22
_exptl_crystal_size_mid 0.06
_exptl_crystal_size_min 0.03
_refine_diff_density_max 0.339
_refine_diff_density_min -0.312
_refine_ls_extinction_method none
_refine_ls_goodness_of_fit_ref 1.096
_refine_ls_hydrogen_treatment constr
_refine_ls_matrix_type full
_refine_ls_number_parameters 234
_refine_ls_number_reflns 3490
_refine_ls_number_restraints 21
_refine_ls_restrained_S_all 1.095
_refine_ls_R_factor_all 0.113
_refine_ls_R_factor_gt 0.076
_refine_ls_shift/su_max 0.021
_refine_ls_shift/su_mean 0.001
_refine_ls_structure_factor_coef Fsqd
_refine_ls_weighting_details 'calc w = 1/[\s^2^(Fo^2^)+(0.0959P)^2^+1.2701P] where P=(Fo^2^+2Fc^2^)/3'
_refine_ls_weighting_scheme calc
_refine_ls_wR_factor_ref 0.203
_reflns_number_gt 2524
_reflns_number_total 3490
_reflns_threshold_expression I>2\s(I)
_cod_data_source_file os1078.cif
_cod_data_source_block AF2p
_cod_original_sg_symbol_H-M P212121
_cod_database_code 2009307

loop_
_symmetry_equiv_pos_as_xyz
'x, y, z'
'-x+1/2, -y, z+1/2'
'-x, y+1/2, -z+1/2'
'x+1/2, -y+1/2, -z'

loop_
_atom_site_label
_atom_site_fract_x
_atom_site_fract_y
_atom_site_fract_z
_atom_site_U_iso_or_equiv
_atom_site_adp_type
_atom_site_calc_flag
_atom_site_refinement_flags
_atom_site_occupancy
_atom_site_disorder_assembly
_atom_site_disorder_group
_atom_site_type_symbol
O1A 0.1109(5) 0.6894(3) 0.69946(12) 0.0343(9) Uani d . 1 . . O
O2A 0.0747(5) 0.4387(3) 0.76408(10) 0.0264(7) Uani d . 1 . . O
O3A -0.2635(5) 0.4085(2) 0.72356(11) 0.0287(8) Uani d . 1 . . O
N1A 0.5234(6) 0.8055(3) 0.70869(13) 0.0265(9) Uani d . 1 . . N
H1A 0.4802 0.8210 0.6795 0.040 Uiso calc R 1 . . H
H2A 0.6704 0.8362 0.7149 0.040 Uiso calc R 1 . . H
H3A 0.4088 0.8323 0.7280 0.040 Uiso calc R 1 . . H
N2A 0.3087(6) 0.5292(3) 0.69040(12) 0.0234(9) Uani d . 1 . . N
H4A 0.4518 0.4974 0.6881 0.028 Uiso calc R 1 . . H
C1A 0.5409(7) 0.6863(4) 0.71447(15) 0.0241(10) Uani d . 1 . . C
H5A 0.6721 0.6573 0.6942 0.029 Uiso calc R 1 . . H
C2A 0.6000(9) 0.6593(4) 0.76342(16) 0.0326(12) Uani d . 1 . . C
H21A 0.7689 0.6799 0.7700 0.049 Uiso calc R 1 . . H
H22A 0.5797 0.5813 0.7684 0.049 Uiso calc R 1 . . H
H23A 0.4896 0.6992 0.7836 0.049 Uiso calc R 1 . . H
C3A 0.2949(7) 0.6366(3) 0.70083(15) 0.0204(9) Uani d . 1 . . C
C4A 0.0883(8) 0.4678(4) 0.68310(15) 0.0224(10) Uani d . 1 . . C
H41A -0.0262 0.5131 0.6647 0.027 Uiso calc R 1 . . H
C5A 0.1418(8) 0.3636(4) 0.65639(16) 0.0285(11) Uani d . 1 . . C
H51A 0.2804 0.3260 0.6711 0.034 Uiso calc R 1 . . H
H52A -0.0020 0.3154 0.6587 0.034 Uiso calc R 1 . . H
C6A 0.2015(8) 0.3794(4) 0.60693(16) 0.0311(11) Uani d D 1 . . C
C7A 0.4093(10) 0.3355(5) 0.58806(19) 0.0497(15) Uani d D 1 . . C
H71A 0.5223 0.2987 0.6071 0.060 Uiso calc R 1 . . H
C8A 0.4570(13) 0.3439(6) 0.5419(2) 0.073(2) Uani d D 1 . . C
H81A 0.6004 0.3122 0.5296 0.087 Uiso calc R 1 . . H
C9A 0.2972(13) 0.3981(6) 0.5139(2) 0.078(3) Uani d D 1 . . C
H91A 0.3298 0.4042 0.4823 0.094 Uiso calc R 1 . . H
C10A 0.0901(13) 0.4434(5) 0.53206(18) 0.0619(19) Uani d D 1 . . C
H10A -0.0201 0.4820 0.5131 0.074 Uiso calc R 1 . . H
C11A 0.0428(10) 0.4326(5) 0.57782(15) 0.0429(13) Uani d D 1 . . C
H11A -0.1033 0.4625 0.5898 0.052 Uiso calc R 1 . . H
C12A -0.0414(8) 0.4370(3) 0.72829(16) 0.0232(10) Uani d . 1 . . C
O1B -0.1493(6) 0.4251(3) 0.84808(11) 0.0386(9) Uani d D 1 . . O
H1B -0.1039 0.4328 0.8210 0.058 Uiso calc R 1 . . H
C1B -0.2612(12) 0.5121(5) 0.91651(17) 0.0514(15) Uani d D 1 . . C
H11B -0.4172 0.4736 0.9149 0.077 Uiso calc R 1 . . H
H12B -0.2852 0.5825 0.9312 0.077 Uiso calc R 1 . . H
H13B -0.1444 0.4691 0.9342 0.077 Uiso calc R 1 . . H
C2B -0.1642(9) 0.5289(4) 0.86941(17) 0.0364(12) Uani d D 1 . . C
H21B -0.2830 0.5745 0.8521 0.044 Uiso calc R 1 . . H
C3B 0.0791(10) 0.5850(4) 0.8693(2) 0.0518(15) Uani d D 1 . . C
H31B 0.1332 0.5956 0.8378 0.078 Uiso calc R 1 . . H
H32B 0.1985 0.5404 0.8855 0.078 Uiso calc R 1 . . H
H33B 0.0642 0.6555 0.8843 0.078 Uiso calc R 1 . . H
O1C 0.2649(6) 0.3082(3) 0.88067(12) 0.0448(10) Uani d D 1 . . O
H1C 0.1334 0.3170 0.8665 0.067 Uiso calc R 1 . . H
C1C 0.4816(13) 0.1667(6) 0.9178(2) 0.071(2) Uani d D 1 . . C
H11C 0.5239 0.1290 0.8896 0.106 Uiso calc R 1 . . H
H12C 0.4717 0.1143 0.9428 0.106 Uiso calc R 1 . . H
H13C 0.6071 0.2208 0.9247 0.106 Uiso calc R 1 . . H
C2C 0.2384(11) 0.2224(5) 0.91225(19) 0.0534(16) Uani d D 1 . . C
H21C 0.1190 0.1689 0.8997 0.064 Uiso calc R 1 . . H
C3C 0.1450(17) 0.2622(7) 0.9569(2) 0.103(3) Uani d D 1 . . C
H31C -0.0264 0.2834 0.9537 0.155 Uiso calc R 1 . . H
H32C 0.2413 0.3250 0.9666 0.155 Uiso calc R 1 . . H
H33C 0.1589 0.2045 0.9796 0.155 Uiso calc R 1 . . H

loop_
_atom_site_aniso_label
_atom_site_aniso_U_11
_atom_site_aniso_U_22
_atom_site_aniso_U_33
_atom_site_aniso_U_12
_atom_site_aniso_U_13
_atom_site_aniso_U_23
O1A 0.0148(15) 0.0210(17) 0.067(2) 0.0000(14) -0.0047(16) -0.0049(17)
O2A 0.0215(16) 0.0287(19) 0.0290(18) 0.0015(14) -0.0022(14) 0.0012(14)
O3A 0.0161(15) 0.0225(17) 0.047(2) -0.0011(13) -0.0007(14) 0.0034(15)
N1A 0.0182(18) 0.022(2) 0.039(2) -0.0069(16) -0.0040(16) -0.0004(17)
N2A 0.0128(17) 0.020(2) 0.037(2) 0.0022(15) 0.0026(16) 0.0013(16)
C1A 0.0116(19) 0.027(2) 0.034(3) -0.004(2) 0.0045(18) -0.006(2)
C2A 0.029(3) 0.024(3) 0.044(3) 0.002(2) -0.007(2) -0.003(2)
C3A 0.014(2) 0.016(2) 0.031(2) -0.0038(17) -0.0016(19) -0.0036(19)
C4A 0.017(2) 0.019(2) 0.031(2) -0.0014(18) -0.0055(19) 0.0016(19)
C5A 0.025(2) 0.018(2) 0.043(3) -0.0019(19) -0.005(2) -0.003(2)
C6A 0.035(3) 0.020(3) 0.039(3) -0.010(2) 0.005(2) -0.009(2)
C7A 0.047(3) 0.039(4) 0.063(4) -0.008(3) 0.011(3) -0.007(3)
C8A 0.060(4) 0.074(5) 0.084(5) -0.016(4) 0.030(4) -0.039(4)
C9A 0.100(7) 0.080(6) 0.054(4) -0.048(5) 0.021(5) -0.019(4)
C10A 0.085(5) 0.055(4) 0.045(4) -0.020(4) -0.004(4) 0.005(3)
C11A 0.051(3) 0.044(3) 0.034(3) -0.004(3) -0.006(3) -0.002(3)
C12A 0.018(2) 0.012(2) 0.040(3) 0.0038(17) -0.004(2) -0.003(2)
O1B 0.0356(19) 0.040(2) 0.041(2) -0.0035(17) 0.0067(17) -0.0082(17)
C1B 0.053(4) 0.051(4) 0.050(4) 0.004(3) 0.001(3) -0.008(3)
C2B 0.035(3) 0.030(3) 0.044(3) 0.007(2) -0.005(2) -0.006(2)
C3B 0.055(4) 0.030(3) 0.071(4) -0.004(3) -0.002(3) -0.002(3)
O1C 0.040(2) 0.047(2) 0.047(2) 0.0051(19) 0.0016(18) 0.0076(18)
C1C 0.080(5) 0.069(5) 0.063(4) 0.041(4) -0.007(4) -0.004(4)
C2C 0.058(4) 0.043(4) 0.060(4) -0.004(3) 0.006(3) 0.007(3)
C3C 0.118(7) 0.111(8) 0.080(5) 0.053(6) 0.030(5) 0.038(5)

loop_
_atom_type_symbol
_atom_type_description
_atom_type_scat_dispersion_real
_atom_type_scat_dispersion_imag
_atom_type_scat_source
C C 0.0033 0.0016 'International Tables Vol C Tables 4.2.6.8 and 6.1.1.4'
H H 0.0000 0.0000 'International Tables Vol C Tables 4.2.6.8 and 6.1.1.4'
N N 0.0061 0.0033 'International Tables Vol C Tables 4.2.6.8 and 6.1.1.4'
O O 0.0106 0.0060 'International Tables Vol C Tables 4.2.6.8 and 6.1.1.4'

loop_
_geom_angle_atom_site_label_1
_geom_angle_atom_site_label_2
_geom_angle_atom_site_label_3
_geom_angle
C3A N2A C4A 119.9(4)
N1A C1A C2A 110.0(4)
N1A C1A C3A 108.0(3)
C2A C1A C3A 110.4(4)
O1A C3A N2A 124.5(4)
O1A C3A C1A 122.0(4)
N2A C3A C1A 113.5(4)
N2A C4A C5A 110.9(4)
N2A C4A C12A 112.6(3)
C5A C4A C12A 108.7(4)
C6A C5A C4A 115.4(4)
C7A C6A C11A 117.1(5)
C7A C6A C5A 121.2(4)
C11A C6A C5A 121.5(4)
C6A C7A C8A 121.4(6)
C9A C8A C7A 120.2(6)
C10A C9A C8A 119.3(6)
C9A C10A C11A 119.8(6)
C10A C11A C6A 122.1(5)
O2A C12A O3A 126.3(4)
O2A C12A C4A 119.4(4)
O3A C12A C4A 114.2(4)
O1B C2B C1B 107.6(4)
O1B C2B C3B 111.1(4)
C1B C2B C3B 112.4(4)
O1C C2C C3C 111.5(5)
O1C C2C C1C 108.7(5)
C3C C2C C1C 110.9(5)

loop_
_geom_bond_atom_site_label_1
_geom_bond_atom_site_label_2
_geom_bond_site_symmetry_2
_geom_bond_distance
_geom_bond_publ_flag
O1A C3A . 1.201(5) yes
O2A C12A . 1.231(5) yes
O3A C12A . 1.275(5) yes
N1A C1A . 1.484(6) yes
N2A C3A . 1.363(5) yes
N2A C4A . 1.443(5) ?
C1A C2A . 1.513(6) ?
C1A C3A . 1.535(6) ?
C4A C5A . 1.535(6) ?
C4A C12A . 1.555(6) ?
C5A C6A . 1.504(7) ?
C6A C7A . 1.378(6) ?
C6A C11A . 1.386(5) ?
C7A C8A . 1.386(6) ?
C8A C9A . 1.378(6) ?
C9A C10A . 1.374(6) ?
C10A C11A . 1.378(6) ?
O1B C2B . 1.429(5) ?
C1B C2B . 1.499(7) ?
C2B C3B . 1.503(7) ?
O1C C2C . 1.416(6) ?
C1C C2C . 1.509(7) ?
C2C C3C . 1.493(8) ?

loop_
_geom_hbond_atom_site_label_D
_geom_hbond_atom_site_label_H
_geom_hbond_atom_site_label_A
_geom_hbond_site_symmetry_A
_geom_hbond_distance_DH
_geom_hbond_distance_HA
_geom_hbond_distance_DA
_geom_hbond_angle_DHA
_geom_hbond_publ_flag
N1A H1A O1C 3_656 0.91 2.26 2.874(5) 124 y
N1A H1A O1B 3_556 0.91 2.37 3.030(5) 130 y
N1A H2A O2A 3_656 0.91 1.98 2.864(5) 162 y
N1A H3A O3A 3_556 0.91 1.88 2.761(5) 161 y
N2A H4A O3A 1_655 0.88 2.17 2.945(4) 146 y
O1B H1B O2A 1_555 0.85 1.94 2.765(4) 166 y
O1C H1C O1B 1_555 0.85 2.12 2.857(5) 147 y

loop_
_geom_torsion_atom_site_label_1
_geom_torsion_atom_site_label_2
_geom_torsion_atom_site_label_3
_geom_torsion_atom_site_label_4
_geom_torsion
_geom_torsion_publ_flag
N1A C1A C3A N2A 159.8(4) yes
C1A C3A N2A C4A 171.4(4) yes
C3A N2A C4A C12A -77.6(5) yes
N2A C4A C12A O2A -19.5(5) yes
N2A C4A C12A O3A 162.6(4) yes
N2A C4A C5A C6A -72.2(5) yes
C4A C5A C6A C7A 127.6(5) yes
C4A N2A C3A O1A -9.1(7) ?
N1A C1A C3A O1A -19.7(6) ?
C2A C1A C3A O1A 100.6(5) ?
C2A C1A C3A N2A -79.9(5) ?
C3A N2A C4A C5A 160.4(4) ?
C12A C4A C5A C6A 163.6(4) ?
C4A C5A C6A C11A -56.6(6) ?
C11A C6A C7A C8A -0.2(8) ?
C5A C6A C7A C8A 175.8(5) ?
C6A C7A C8A C9A 0.9(10) ?
C7A C8A C9A C10A -0.2(10) ?
C8A C9A C10A C11A -1.0(10) ?
C9A C10A C11A C6A 1.7(9) ?
C7A C6A C11A C10A -1.0(8) ?
C5A C6A C11A C10A -177.1(5) ?
C5A C4A C12A O2A 103.7(4) ?
C5A C4A C12A O3A -74.2(5) ?

loop_
_cod_related_entry_id
_cod_related_entry_database
_cod_related_entry_code
1 ChemSpider 21182715
